data_4309021
loop_
_publ_author_name
'Md. Alamgir Hossain'
'Paula Morehouse'
'Douglas Powell'
'Kristin Bowman-James'

_publ_contact_author
; 
   Prof. Kristin Bowman-James
   Department of Chemistry 
   University of Kansas 
   2010 Malott Hall
   1251 Wescoe Hall Dr. 
   Lawrence, KS  66045-7582  USA 
;
_publ_contact_author_email kbowmanjames@ku.edu
_publ_contact_author_fax 1(785)8645396
_publ_contact_author_phone 1(785)8644673
_publ_section_title
;
Tritopic (Cascade) and Ditopic Complexes of Halides with an Azacryptand
;
_journal_name_full 'Inorganic Chemistry'
_journal_page_first 2143
_journal_page_last 2149
_journal_paper_doi 10.1021/ic048937e
_journal_volume 44
_journal_year 2005
_chemical_formula_moiety '(C36 H60 N8) 6+, 6Cl 1-, 5(H2 O) (C H3 O H)'
_chemical_formula_sum 'C37 H74 Cl6 N8 O6'
_chemical_formula_weight 939.74
_chemical_name_systematic
; 
 ? 
;
_space_group_IT_number 14
_symmetry_cell_setting monoclinic
_symmetry_space_group_name_Hall '-P 2yn'
_symmetry_space_group_name_H-M 'P 1 21/n 1'
_atom_sites_solution_hydrogens geom
_atom_sites_solution_primary direct
_atom_sites_solution_secondary difmap
_audit_creation_method SHELXL-97
_cell_angle_alpha 90.00
_cell_angle_beta 101.164(2)
_cell_angle_gamma 90.00
_cell_formula_units_Z 4
_cell_length_a 11.4706(6)
_cell_length_b 15.7895(9)
_cell_length_c 27.0054(15)
_cell_measurement_reflns_used 2741
_cell_measurement_temperature 100(2)
_cell_measurement_theta_max 23.92
_cell_measurement_theta_min 2.22
_cell_volume 4798.5(5)
_computing_cell_refinement 'Bruker SMART'
_computing_data_collection 'Bruker SMART'
_computing_data_reduction 'Bruker SAINT'
_computing_molecular_graphics 'Bruker SHELXTL'
_computing_publication_material 'Bruker SHELXTL'
_computing_structure_refinement 'SHELXL-97 (Sheldrick, 1997)'
_computing_structure_solution 'SHELXS-97 (Sheldrick, 1990)'
_diffrn_ambient_temperature 100(2)
_diffrn_measured_fraction_theta_full 1.000
_diffrn_measured_fraction_theta_max 1.000
_diffrn_measurement_device_type 'Bruker APEX'
_diffrn_measurement_method '\w scan frames'
_diffrn_radiation_monochromator graphite
_diffrn_radiation_source 'fine-focus sealed tube'
_diffrn_radiation_type MoK\a
_diffrn_radiation_wavelength 0.71073
_diffrn_reflns_av_R_equivalents 0.0901
_diffrn_reflns_av_sigmaI/netI 0.1672
_diffrn_reflns_limit_h_max 14
_diffrn_reflns_limit_h_min -9
_diffrn_reflns_limit_k_max 18
_diffrn_reflns_limit_k_min -19
_diffrn_reflns_limit_l_max 32
_diffrn_reflns_limit_l_min -33
_diffrn_reflns_number 30048
_diffrn_reflns_theta_full 26.00
_diffrn_reflns_theta_max 26.00
_diffrn_reflns_theta_min 1.50
_diffrn_standards_decay_% 0.02
_diffrn_standards_number 89
_exptl_absorpt_coefficient_mu 0.408
_exptl_absorpt_correction_T_max 0.9799
_exptl_absorpt_correction_T_min 0.9229
_exptl_absorpt_correction_type multi-scan
_exptl_crystal_colour colorless
_exptl_crystal_density_diffrn 1.301
_exptl_crystal_density_method 'not measured'
_exptl_crystal_description plate
_exptl_crystal_F_000 2008
_exptl_crystal_size_max 0.20
_exptl_crystal_size_mid 0.09
_exptl_crystal_size_min 0.05
_refine_diff_density_max 0.643
_refine_diff_density_min -0.553
_refine_diff_density_rms 0.065
_refine_ls_extinction_method none
_refine_ls_goodness_of_fit_ref 0.762
_refine_ls_hydrogen_treatment mixed
_refine_ls_matrix_type full
_refine_ls_number_parameters 514
_refine_ls_number_reflns 9438
_refine_ls_number_restraints 0
_refine_ls_restrained_S_all 0.762
_refine_ls_R_factor_all 0.1148
_refine_ls_R_factor_gt 0.0449
_refine_ls_shift/su_max 0.000
_refine_ls_shift/su_mean 0.000
_refine_ls_structure_factor_coef Fsqd
_refine_ls_weighting_details 'calc w=1/[\s^2^(Fo^2^)+(0.0274P)^2^+0.0000P] where P=(Fo^2^+2Fc^2^)/3'
_refine_ls_weighting_scheme calc
_refine_ls_wR_factor_gt 0.0760
_refine_ls_wR_factor_ref 0.0873
_reflns_number_gt 4575
_reflns_number_total 9438
_reflns_threshold_expression >2sigma(I)
_cod_data_source_file ic048937esi20040803_053427_4.cif
_cod_data_source_block compound_2_
_cod_database_code 4309021

loop_
_symmetry_equiv_pos_as_xyz
'x, y, z'
'-x+1/2, y+1/2, -z+1/2'
'-x, -y, -z'
'x-1/2, -y-1/2, z-1/2'

loop_
_atom_site_label
_atom_site_type_symbol
_atom_site_fract_x
_atom_site_fract_y
_atom_site_fract_z
_atom_site_U_iso_or_equiv
_atom_site_adp_type
_atom_site_occupancy
_atom_site_symmetry_multiplicity
_atom_site_calc_flag
_atom_site_refinement_flags
_atom_site_disorder_assembly
_atom_site_disorder_group
N1 N 0.3215(2) 0.44521(16) 0.05108(9) 0.0169(7) Uani 1 1 d . . .
C2 C 0.3437(3) 0.3750(2) 0.01805(12) 0.0192(8) Uani 1 1 d . . .
H2A H 0.3480 0.3980 -0.0157 0.023 Uiso 1 1 calc R . .
H2B H 0.2762 0.3349 0.0139 0.023 Uiso 1 1 calc R . .
C3 C 0.4569(3) 0.3279(2) 0.03851(11) 0.0183(8) Uani 1 1 d . . .
H3A H 0.4674 0.2818 0.0149 0.022 Uiso 1 1 calc R . .
H3B H 0.5251 0.3671 0.0409 0.022 Uiso 1 1 calc R . .
N4 N 0.4555(2) 0.29133(16) 0.08918(9) 0.0185(7) Uani 1 1 d . . .
H4A H 0.3925 0.2545 0.0868 0.022 Uiso 1 1 calc R . .
H4B H 0.4445 0.3341 0.1109 0.022 Uiso 1 1 calc R . .
C5 C 0.5677(3) 0.2456(2) 0.11014(13) 0.0287(9) Uani 1 1 d . . .
H5A H 0.6357 0.2811 0.1053 0.034 Uiso 1 1 calc R . .
H5B H 0.5703 0.1926 0.0907 0.034 Uiso 1 1 calc R . .
C6 C 0.5823(3) 0.2237(2) 0.16530(12) 0.0206(8) Uani 1 1 d . . .
C7 C 0.5106(3) 0.1642(2) 0.18265(13) 0.0215(8) Uani 1 1 d . . .
H7A H 0.4467 0.1390 0.1598 0.026 Uiso 1 1 calc R . .
C8 C 0.5318(3) 0.1415(2) 0.23306(13) 0.0213(8) Uani 1 1 d . . .
H8A H 0.4819 0.1011 0.2447 0.026 Uiso 1 1 calc R . .
C9 C 0.6729(3) 0.2608(2) 0.19932(13) 0.0226(9) Uani 1 1 d . . .
H9A H 0.7214 0.3026 0.1881 0.027 Uiso 1 1 calc R . .
C10 C 0.6938(3) 0.2378(2) 0.24948(13) 0.0222(8) Uani 1 1 d . . .
H10A H 0.7565 0.2643 0.2724 0.027 Uiso 1 1 calc R . .
C11 C 0.6257(3) 0.17752(19) 0.26691(12) 0.0170(8) Uani 1 1 d . . .
C12 C 0.6541(3) 0.1507(2) 0.32113(12) 0.0217(9) Uani 1 1 d . . .
H12A H 0.7381 0.1648 0.3353 0.026 Uiso 1 1 calc R . .
H12B H 0.6452 0.0885 0.3230 0.026 Uiso 1 1 calc R . .
N13 N 0.5756(2) 0.19251(16) 0.35276(9) 0.0170(7) Uani 1 1 d . . .
H13A H 0.5640 0.2482 0.3431 0.020 Uiso 1 1 calc R . .
H13B H 0.5027 0.1662 0.3470 0.020 Uiso 1 1 calc R . .
C14 C 0.6277(3) 0.1887(2) 0.40757(11) 0.0184(8) Uani 1 1 d . . .
H14A H 0.7071 0.2158 0.4137 0.022 Uiso 1 1 calc R . .
H14B H 0.6383 0.1288 0.4182 0.022 Uiso 1 1 calc R . .
C15 C 0.5500(3) 0.23285(19) 0.43905(12) 0.0184(8) Uani 1 1 d . . .
H15A H 0.4729 0.2029 0.4350 0.022 Uiso 1 1 calc R . .
H15B H 0.5887 0.2298 0.4751 0.022 Uiso 1 1 calc R . .
N16 N 0.5285(2) 0.32205(16) 0.42454(9) 0.0171(7) Uani 1 1 d . . .
C17 C 0.4320(3) 0.3573(2) 0.44730(12) 0.0203(8) Uani 1 1 d . . .
H17A H 0.4301 0.4195 0.4429 0.024 Uiso 1 1 calc R . .
H17B H 0.4490 0.3452 0.4840 0.024 Uiso 1 1 calc R . .
C18 C 0.3119(3) 0.3216(2) 0.42448(12) 0.0213(8) Uani 1 1 d . . .
H18A H 0.3129 0.2595 0.4293 0.026 Uiso 1 1 calc R . .
H18B H 0.2515 0.3457 0.4421 0.026 Uiso 1 1 calc R . .
N19 N 0.2784(2) 0.34112(16) 0.36960(9) 0.0192(7) Uani 1 1 d . . .
H19A H 0.3396 0.3258 0.3539 0.023 Uiso 1 1 calc R . .
H19B H 0.2667 0.3985 0.3654 0.023 Uiso 1 1 calc R . .
C20 C 0.1680(3) 0.2955(2) 0.34546(12) 0.0222(8) Uani 1 1 d . . .
H20A H 0.1019 0.3132 0.3619 0.027 Uiso 1 1 calc R . .
H20B H 0.1800 0.2338 0.3510 0.027 Uiso 1 1 calc R . .
C21 C 0.1338(3) 0.3122(2) 0.28965(12) 0.0193(8) Uani 1 1 d . . .
C22 C 0.1763(3) 0.2608(2) 0.25582(13) 0.0212(8) Uani 1 1 d . . .
H22A H 0.2282 0.2153 0.2680 0.025 Uiso 1 1 calc R . .
C23 C 0.1441(3) 0.2748(2) 0.20442(13) 0.0209(8) Uani 1 1 d . . .
H23A H 0.1740 0.2388 0.1816 0.025 Uiso 1 1 calc R . .
C24 C 0.0579(3) 0.3783(2) 0.27144(12) 0.0234(8) Uani 1 1 d . . .
H24A H 0.0280 0.4143 0.2943 0.028 Uiso 1 1 calc R . .
C25 C 0.0255(3) 0.3919(2) 0.21972(13) 0.0236(9) Uani 1 1 d . . .
H25A H -0.0271 0.4370 0.2075 0.028 Uiso 1 1 calc R . .
C26 C 0.0689(3) 0.3408(2) 0.18604(12) 0.0185(8) Uani 1 1 d . . .
C27 C 0.0377(3) 0.3566(2) 0.13019(12) 0.0228(9) Uani 1 1 d . . .
H27A H -0.0400 0.3859 0.1220 0.027 Uiso 1 1 calc R . .
H27B H 0.0300 0.3017 0.1121 0.027 Uiso 1 1 calc R . .
N28 N 0.1306(2) 0.40954(16) 0.11252(9) 0.0185(7) Uani 1 1 d . . .
H28A H 0.1286 0.4636 0.1250 0.022 Uiso 1 1 calc R . .
H28B H 0.2045 0.3872 0.1249 0.022 Uiso 1 1 calc R . .
C29 C 0.1110(3) 0.4128(2) 0.05667(12) 0.0201(8) Uani 1 1 d . . .
H29A H 0.0285 0.4314 0.0433 0.024 Uiso 1 1 calc R . .
H29B H 0.1205 0.3552 0.0436 0.024 Uiso 1 1 calc R . .
C30 C 0.1961(3) 0.4723(2) 0.03771(12) 0.0176(8) Uani 1 1 d . . .
H30A H 0.1731 0.4765 0.0005 0.021 Uiso 1 1 calc R . .
H30B H 0.1884 0.5294 0.0519 0.021 Uiso 1 1 calc R . .
C31 C 0.3996(3) 0.51782(19) 0.04585(11) 0.0180(8) Uani 1 1 d . . .
H31A H 0.3656 0.5495 0.0148 0.022 Uiso 1 1 calc R . .
H31B H 0.4785 0.4963 0.0421 0.022 Uiso 1 1 calc R . .
C32 C 0.4152(3) 0.57769(19) 0.09048(11) 0.0179(8) Uani 1 1 d . . .
H32A H 0.4517 0.6311 0.0817 0.021 Uiso 1 1 calc R . .
H32B H 0.3364 0.5914 0.0982 0.021 Uiso 1 1 calc R . .
N33 N 0.4918(2) 0.53939(15) 0.13587(9) 0.0164(6) Uani 1 1 d . . .
H33A H 0.5653 0.5275 0.1287 0.020 Uiso 1 1 calc R . .
H33B H 0.4585 0.4892 0.1435 0.020 Uiso 1 1 calc R . .
C34 C 0.5064(3) 0.5968(2) 0.18050(11) 0.0177(8) Uani 1 1 d . . .
H34A H 0.4277 0.6059 0.1895 0.021 Uiso 1 1 calc R . .
H34B H 0.5355 0.6524 0.1711 0.021 Uiso 1 1 calc R . .
C35 C 0.5915(3) 0.56354(19) 0.22645(12) 0.0163(8) Uani 1 1 d . . .
C36 C 0.6635(3) 0.4933(2) 0.22513(12) 0.0198(8) Uani 1 1 d . . .
H36A H 0.6594 0.4626 0.1946 0.024 Uiso 1 1 calc R . .
C37 C 0.7416(3) 0.4682(2) 0.26866(12) 0.0199(8) Uani 1 1 d . . .
H37A H 0.7902 0.4197 0.2676 0.024 Uiso 1 1 calc R . .
C38 C 0.5991(3) 0.6066(2) 0.27164(12) 0.0181(8) Uani 1 1 d . . .
H38A H 0.5493 0.6542 0.2731 0.022 Uiso 1 1 calc R . .
C39 C 0.6775(3) 0.5819(2) 0.31464(12) 0.0192(8) Uani 1 1 d . . .
H39A H 0.6817 0.6128 0.3451 0.023 Uiso 1 1 calc R . .
C40 C 0.7499(3) 0.5120(2) 0.31325(12) 0.0173(8) Uani 1 1 d . . .
C41 C 0.8381(3) 0.4828(2) 0.35905(12) 0.0210(8) Uani 1 1 d . . .
H41A H 0.8818 0.4332 0.3495 0.025 Uiso 1 1 calc R . .
H41B H 0.8966 0.5286 0.3696 0.025 Uiso 1 1 calc R . .
N42 N 0.7831(2) 0.45911(16) 0.40300(10) 0.0204(7) Uani 1 1 d . . .
H42A H 0.8384 0.4300 0.4260 0.025 Uiso 1 1 calc R . .
H42B H 0.7648 0.5080 0.4184 0.025 Uiso 1 1 calc R . .
C43 C 0.6734(3) 0.4063(2) 0.39019(12) 0.0176(8) Uani 1 1 d . . .
H43A H 0.6878 0.3582 0.3686 0.021 Uiso 1 1 calc R . .
H43B H 0.6078 0.4408 0.3710 0.021 Uiso 1 1 calc R . .
C44 C 0.6382(3) 0.3729(2) 0.43762(12) 0.0211(8) Uani 1 1 d . . .
H44A H 0.7031 0.3374 0.4565 0.025 Uiso 1 1 calc R . .
H44B H 0.6250 0.4208 0.4595 0.025 Uiso 1 1 calc R . .
Cl1 Cl 0.38515(7) 0.38477(5) 0.18129(3) 0.0188(2) Uani 1 1 d . . .
Cl2 Cl 0.72224(7) 0.46380(5) 0.09780(3) 0.0234(2) Uani 1 1 d . . .
Cl3 Cl 0.34343(7) 0.09550(5) 0.34601(3) 0.0247(2) Uani 1 1 d . . .
Cl4 Cl 0.22450(8) 0.18485(6) 0.07308(4) 0.0330(3) Uani 1 1 d . . .
Cl5 Cl 0.75071(8) 0.62976(6) 0.45505(3) 0.0291(2) Uani 1 1 d . . .
Cl6 Cl 0.91253(8) 0.27085(5) 0.40106(4) 0.0329(2) Uani 1 1 d . . .
O1S O 0.46135(18) 0.33354(13) 0.29951(8) 0.0231(6) Uani 1 1 d . . .
H1SA H 0.4405 0.3476 0.2667 0.028 Uiso 1 1 d R . .
H1SB H 0.4365 0.3841 0.3088 0.028 Uiso 1 1 d R . .
O2S O 0.3845(2) 0.48665(13) 0.32718(8) 0.0269(6) Uani 1 1 d . . .
H2S H 0.4191 0.5179 0.3539 0.032 Uiso 1 1 d R . .
C2S C 0.3088(3) 0.5319(2) 0.28741(12) 0.0290(9) Uani 1 1 d . . .
H2SB H 0.2430 0.5575 0.3005 0.044 Uiso 1 1 d R . .
H2SC H 0.2770 0.4926 0.2600 0.044 Uiso 1 1 d R . .
H2SD H 0.3546 0.5764 0.2746 0.044 Uiso 1 1 d R . .
O3S O 0.8099(2) 0.32919(15) 0.01863(9) 0.0381(7) Uani 1 1 d . . .
H3SB H 0.7937 0.2752 0.0256 0.046 Uiso 1 1 d R . .
H3SA H 0.7862 0.3660 0.0401 0.046 Uiso 1 1 d R . .
O4S O 0.1701(2) 0.49665(14) 0.39077(9) 0.0353(7) Uani 1 1 d . . .
H4SA H 0.1408 0.4985 0.4193 0.042 Uiso 1 1 d R . .
H4SB H 0.1995 0.5482 0.4004 0.042 Uiso 1 1 d R . .
O5S O 1.0305(3) 0.42491(19) 0.45683(11) 0.0686(10) Uani 1 1 d . . .
H5SA H 1.0189 0.3729 0.4432 0.082 Uiso 1 1 d R . .
H5SB H 1.0784 0.4195 0.4873 0.082 Uiso 1 1 d R . .
O6S O 0.4877(2) 0.5813(2) 0.40575(11) 0.0787(12) Uani 1 1 d . . .
H6SA H 0.4256 0.6118 0.4116 0.094 Uiso 1 1 d R . .
H6SB H 0.5631 0.5954 0.4195 0.094 Uiso 1 1 d R . .

loop_
_atom_site_aniso_label
_atom_site_aniso_U_11
_atom_site_aniso_U_22
_atom_site_aniso_U_33
_atom_site_aniso_U_23
_atom_site_aniso_U_13
_atom_site_aniso_U_12
N1 0.0148(16) 0.0177(16) 0.0176(17) -0.0001(13) 0.0019(12) -0.0019(12)
C2 0.020(2) 0.0199(19) 0.017(2) 0.0007(16) 0.0029(15) -0.0017(16)
C3 0.022(2) 0.0203(19) 0.013(2) 0.0002(15) 0.0047(15) -0.0016(16)
N4 0.0165(17) 0.0169(16) 0.0229(17) -0.0020(13) 0.0055(13) 0.0016(12)
C5 0.026(2) 0.036(2) 0.025(2) 0.0075(17) 0.0060(17) 0.0173(18)
C6 0.023(2) 0.022(2) 0.019(2) 0.0032(16) 0.0092(16) 0.0104(16)
C7 0.016(2) 0.025(2) 0.021(2) -0.0017(16) -0.0016(16) 0.0057(16)
C8 0.022(2) 0.017(2) 0.026(2) 0.0006(16) 0.0080(16) 0.0054(16)
C9 0.022(2) 0.0158(19) 0.032(2) 0.0056(17) 0.0112(17) 0.0038(16)
C10 0.019(2) 0.019(2) 0.028(2) -0.0030(17) 0.0027(16) 0.0038(16)
C11 0.018(2) 0.0145(18) 0.019(2) 0.0006(15) 0.0045(15) 0.0058(15)
C12 0.017(2) 0.023(2) 0.024(2) -0.0019(16) 0.0022(16) 0.0050(16)
N13 0.0152(16) 0.0154(15) 0.0198(17) 0.0013(12) 0.0019(12) 0.0000(12)
C14 0.020(2) 0.021(2) 0.014(2) 0.0028(15) 0.0032(15) 0.0012(16)
C15 0.019(2) 0.0218(19) 0.015(2) 0.0023(15) 0.0032(15) -0.0015(16)
N16 0.0159(16) 0.0206(16) 0.0144(17) -0.0010(13) 0.0020(12) -0.0037(13)
C17 0.023(2) 0.021(2) 0.017(2) -0.0034(15) 0.0031(16) 0.0027(16)
C18 0.019(2) 0.028(2) 0.017(2) 0.0032(16) 0.0042(16) 0.0032(16)
N19 0.0195(17) 0.0192(16) 0.0187(17) 0.0028(13) 0.0037(13) 0.0005(13)
C20 0.020(2) 0.024(2) 0.023(2) 0.0013(16) 0.0038(16) -0.0029(16)
C21 0.016(2) 0.023(2) 0.019(2) 0.0019(16) 0.0049(15) -0.0040(16)
C22 0.018(2) 0.020(2) 0.025(2) 0.0025(16) 0.0020(16) -0.0013(15)
C23 0.024(2) 0.0176(19) 0.022(2) -0.0035(16) 0.0072(16) -0.0021(16)
C24 0.019(2) 0.029(2) 0.024(2) -0.0054(17) 0.0085(16) 0.0023(17)
C25 0.018(2) 0.028(2) 0.025(2) 0.0031(17) 0.0038(16) 0.0018(16)
C26 0.016(2) 0.021(2) 0.018(2) 0.0020(16) 0.0020(15) -0.0070(15)
C27 0.016(2) 0.026(2) 0.027(2) -0.0007(16) 0.0038(16) -0.0039(16)
N28 0.0158(16) 0.0201(16) 0.0196(17) 0.0026(13) 0.0033(12) 0.0032(12)
C29 0.015(2) 0.026(2) 0.018(2) 0.0002(16) 0.0004(15) -0.0005(16)
C30 0.014(2) 0.023(2) 0.0154(19) -0.0003(15) 0.0026(14) -0.0020(15)
C31 0.014(2) 0.022(2) 0.018(2) 0.0021(15) 0.0031(15) -0.0008(15)
C32 0.015(2) 0.0160(19) 0.022(2) 0.0060(15) 0.0020(15) 0.0008(14)
N33 0.0130(16) 0.0165(15) 0.0192(16) 0.0013(13) 0.0018(12) -0.0024(12)
C34 0.021(2) 0.0182(19) 0.0147(19) -0.0057(15) 0.0041(14) 0.0015(15)
C35 0.0134(19) 0.0162(19) 0.019(2) 0.0043(15) 0.0036(15) -0.0052(14)
C36 0.021(2) 0.0182(19) 0.020(2) -0.0034(16) 0.0042(16) -0.0024(16)
C37 0.017(2) 0.0161(19) 0.028(2) 0.0024(16) 0.0060(16) 0.0023(15)
C38 0.017(2) 0.0170(19) 0.020(2) -0.0002(16) 0.0031(15) 0.0003(15)
C39 0.021(2) 0.022(2) 0.015(2) -0.0007(15) 0.0048(16) -0.0072(16)
C40 0.017(2) 0.0177(19) 0.017(2) 0.0020(15) 0.0033(15) -0.0079(15)
C41 0.022(2) 0.021(2) 0.019(2) 0.0044(16) 0.0033(16) -0.0055(16)
N42 0.0165(16) 0.0243(16) 0.0189(17) 0.0020(13) -0.0005(12) -0.0002(13)
C43 0.0110(19) 0.0201(19) 0.021(2) -0.0003(15) 0.0014(15) -0.0023(15)
C44 0.023(2) 0.022(2) 0.018(2) -0.0010(16) 0.0031(16) -0.0013(16)
Cl1 0.0189(5) 0.0202(5) 0.0173(5) 0.0003(4) 0.0033(3) 0.0005(4)
Cl2 0.0211(5) 0.0269(5) 0.0220(5) -0.0025(4) 0.0039(4) 0.0009(4)
Cl3 0.0220(5) 0.0239(5) 0.0282(5) 0.0047(4) 0.0046(4) -0.0035(4)
Cl4 0.0321(6) 0.0309(6) 0.0339(6) 0.0066(4) 0.0009(4) -0.0113(4)
Cl5 0.0337(6) 0.0322(5) 0.0236(5) -0.0049(4) 0.0115(4) -0.0063(4)
Cl6 0.0220(5) 0.0262(5) 0.0531(7) 0.0049(5) 0.0132(5) 0.0025(4)
O1S 0.0274(15) 0.0235(14) 0.0172(14) 0.0034(11) 0.0015(11) 0.0069(11)
O2S 0.0299(15) 0.0253(14) 0.0237(15) -0.0008(11) 0.0007(11) 0.0022(11)
C2S 0.026(2) 0.027(2) 0.032(2) 0.0027(18) 0.0033(18) 0.0017(18)
O3S 0.0538(19) 0.0260(15) 0.0377(17) -0.0025(12) 0.0166(14) 0.0001(13)
O4S 0.0424(18) 0.0263(15) 0.0386(17) -0.0009(12) 0.0114(13) 0.0059(12)
O5S 0.062(2) 0.081(2) 0.055(2) -0.0104(18) -0.0061(17) 0.0111(18)
O6S 0.0254(18) 0.116(3) 0.091(3) -0.074(2) -0.0001(16) 0.0076(17)

loop_
_atom_type_symbol
_atom_type_description
_atom_type_scat_dispersion_real
_atom_type_scat_dispersion_imag
_atom_type_scat_source
C C 0.0033 0.0016 'International Tables Vol C Tables 4.2.6.8 and 6.1.1.4'
H H 0.0000 0.0000 'International Tables Vol C Tables 4.2.6.8 and 6.1.1.4'
N N 0.0061 0.0033 'International Tables Vol C Tables 4.2.6.8 and 6.1.1.4'
Cl Cl 0.1484 0.1585 'International Tables Vol C Tables 4.2.6.8 and 6.1.1.4'
O O 0.0106 0.0060 'International Tables Vol C Tables 4.2.6.8 and 6.1.1.4'

loop_
_geom_angle_atom_site_label_1
_geom_angle_atom_site_label_2
_geom_angle_atom_site_label_3
_geom_angle
_geom_angle_site_symmetry_1
_geom_angle_site_symmetry_3
_geom_angle_publ_flag
C2 N1 C30 110.1(2) . . ?
C2 N1 C31 110.2(2) . . ?
C30 N1 C31 109.4(2) . . ?
N1 C2 C3 112.8(2) . . ?
N4 C3 C2 111.6(3) . . ?
C3 N4 C5 112.0(2) . . ?
N4 C5 C6 114.2(3) . . ?
C9 C6 C7 118.8(3) . . ?
C9 C6 C5 119.2(3) . . ?
C7 C6 C5 121.9(3) . . ?
C8 C7 C6 120.3(3) . . ?
C7 C8 C11 120.4(3) . . ?
C6 C9 C10 120.6(3) . . ?
C11 C10 C9 121.2(3) . . ?
C10 C11 C8 118.6(3) . . ?
C10 C11 C12 120.1(3) . . ?
C8 C11 C12 121.4(3) . . ?
C11 C12 N13 112.9(3) . . ?
C14 N13 C12 112.2(2) . . ?
N13 C14 C15 111.9(3) . . ?
N16 C15 C14 112.1(3) . . ?
C15 N16 C17 110.5(3) . . ?
C15 N16 C44 111.5(2) . . ?
C17 N16 C44 111.7(2) . . ?
N16 C17 C18 112.9(3) . . ?
N19 C18 C17 111.7(3) . . ?
C18 N19 C20 111.6(2) . . ?
N19 C20 C21 112.8(3) . . ?
C22 C21 C24 119.1(3) . . ?
C22 C21 C20 120.2(3) . . ?
C24 C21 C20 120.7(3) . . ?
C21 C22 C23 120.7(3) . . ?
C26 C23 C22 120.5(3) . . ?
C21 C24 C25 120.0(3) . . ?
C26 C25 C24 120.8(3) . . ?
C25 C26 C23 119.0(3) . . ?
C25 C26 C27 121.3(3) . . ?
C23 C26 C27 119.7(3) . . ?
C26 C27 N28 111.4(3) . . ?
C29 N28 C27 111.4(2) . . ?
N28 C29 C30 112.7(3) . . ?
N1 C30 C29 113.5(3) . . ?
N1 C31 C32 112.8(3) . . ?
N33 C32 C31 111.2(2) . . ?
C32 N33 C34 112.0(2) . . ?
N33 C34 C35 113.9(3) . . ?
C38 C35 C36 118.6(3) . . ?
C38 C35 C34 118.2(3) . . ?
C36 C35 C34 123.2(3) . . ?
C35 C36 C37 119.8(3) . . ?
C40 C37 C36 121.3(3) . . ?
C39 C38 C35 121.5(3) . . ?
C38 C39 C40 119.9(3) . . ?
C37 C40 C39 118.9(3) . . ?
C37 C40 C41 119.0(3) . . ?
C39 C40 C41 122.1(3) . . ?
N42 C41 C40 114.0(3) . . ?
C43 N42 C41 115.0(2) . . ?
N42 C43 C44 110.5(2) . . ?
N16 C44 C43 110.0(2) . . ?

loop_
_geom_bond_atom_site_label_1
_geom_bond_atom_site_label_2
_geom_bond_distance
_geom_bond_site_symmetry_2
_geom_bond_publ_flag
N1 C2 1.476(4) . ?
N1 C30 1.477(4) . ?
N1 C31 1.479(4) . ?
C2 C3 1.505(4) . ?
C3 N4 1.488(4) . ?
N4 C5 1.489(4) . ?
C5 C6 1.506(4) . ?
C6 C9 1.377(4) . ?
C6 C7 1.389(4) . ?
C7 C8 1.383(4) . ?
C8 C11 1.392(4) . ?
C9 C10 1.378(4) . ?
C10 C11 1.372(4) . ?
C11 C12 1.498(4) . ?
C12 N13 1.508(4) . ?
N13 C14 1.486(4) . ?
C14 C15 1.516(4) . ?
C15 N16 1.470(4) . ?
N16 C17 1.476(4) . ?
N16 C44 1.476(4) . ?
C17 C18 1.505(4) . ?
C18 N19 1.489(4) . ?
N19 C20 1.493(4) . ?
C20 C21 1.505(4) . ?
C21 C22 1.380(4) . ?
C21 C24 1.388(4) . ?
C22 C23 1.383(4) . ?
C23 C26 1.383(4) . ?
C24 C25 1.391(4) . ?
C25 C26 1.379(4) . ?
C26 C27 1.502(4) . ?
C27 N28 1.503(4) . ?
N28 C29 1.482(4) . ?
C29 C30 1.513(4) . ?
C31 C32 1.515(4) . ?
C32 N33 1.491(3) . ?
N33 C34 1.491(4) . ?
C34 C35 1.516(4) . ?
C35 C38 1.385(4) . ?
C35 C36 1.386(4) . ?
C36 C37 1.391(4) . ?
C37 C40 1.376(4) . ?
C38 C39 1.380(4) . ?
C39 C40 1.387(4) . ?
C40 C41 1.511(4) . ?
C41 N42 1.496(4) . ?
N42 C43 1.494(4) . ?
C43 C44 1.510(4) . ?
O2S C2S 1.434(3) . ?

loop_
_geom_hbond_atom_site_label_D
_geom_hbond_atom_site_label_H
_geom_hbond_atom_site_label_A
_geom_hbond_distance_DH
_geom_hbond_distance_HA
_geom_hbond_distance_DA
_geom_hbond_angle_DHA
_geom_hbond_site_symmetry_A
N4 H4A Cl4 0.92 2.19 3.096(3) 169.7 .
N4 H4B Cl1 0.92 2.28 3.129(3) 152.7 .
N13 H13A O1S 0.92 2.01 2.831(3) 147.4 .
N13 H13B Cl3 0.92 2.14 3.047(3) 170.1 .
N19 H19A O1S 0.92 2.22 3.088(3) 157.6 .
N19 H19B O4S 0.92 2.10 2.859(3) 139.5 .
N19 H19B O2S 0.92 2.32 2.935(3) 124.3 .
N28 H28A Cl3 0.92 2.23 3.136(3) 170.2 2
N28 H28B Cl1 0.92 2.32 3.167(3) 152.6 .
N33 H33B Cl1 0.92 2.19 3.089(3) 165.0 .
N33 H33A Cl2 0.92 2.35 3.243(3) 163.2 .
N42 H42B Cl5 0.92 2.18 3.095(3) 170.9 .
N42 H42A O5S 0.92 2.20 2.977(4) 141.5 .
N42 H42A Cl6 0.92 2.78 3.328(3) 119.5 .
O1S H1SA Cl1 0.90 2.35 3.245(2) 179.6 .
O1S H1SB O2S 0.90 1.83 2.727(3) 179.4 .
O2S H2S O6S 0.90 1.78 2.676(3) 178.9 .
O3S H3SB Cl5 0.90 2.43 3.331(2) 179.6 2_645
O3S H3SA Cl2 0.90 2.41 3.306(3) 179.7 .
O4S H4SA O5S 0.90 2.11 2.852(4) 138.6 1_455
O4S H4SB Cl4 0.90 2.38 3.285(2) 179.2 2
O5S H5SA Cl6 0.90 2.20 3.038(3) 154.6 .
O5S H5SB Cl5 0.90 2.39 3.224(3) 155.0 3_766
O6S H6SA Cl4 0.90 2.18 3.077(3) 179.1 2
O6S H6SB Cl5 0.90 2.25 3.147(3) 179.1 .

loop_
_geom_torsion_atom_site_label_1
_geom_torsion_atom_site_label_2
_geom_torsion_atom_site_label_3
_geom_torsion_atom_site_label_4
_geom_torsion
_geom_torsion_site_symmetry_1
_geom_torsion_site_symmetry_2
_geom_torsion_site_symmetry_3
_geom_torsion_site_symmetry_4
_geom_torsion_publ_flag
C30 N1 C2 C3 -163.3(3) . . . . ?
C31 N1 C2 C3 75.9(3) . . . . ?
N1 C2 C3 N4 59.1(3) . . . . ?
C2 C3 N4 C5 -179.2(3) . . . . ?
C3 N4 C5 C6 167.4(3) . . . . ?
N4 C5 C6 C9 -114.7(3) . . . . ?
N4 C5 C6 C7 68.4(4) . . . . ?
C9 C6 C7 C8 -1.4(5) . . . . ?
C5 C6 C7 C8 175.6(3) . . . . ?
C6 C7 C8 C11 -0.5(5) . . . . ?
C7 C6 C9 C10 1.5(5) . . . . ?
C5 C6 C9 C10 -175.5(3) . . . . ?
C6 C9 C10 C11 0.2(5) . . . . ?
C9 C10 C11 C8 -2.1(5) . . . . ?
C9 C10 C11 C12 177.0(3) . . . . ?
C7 C8 C11 C10 2.2(5) . . . . ?
C7 C8 C11 C12 -176.9(3) . . . . ?
C10 C11 C12 N13 100.0(4) . . . . ?
C8 C11 C12 N13 -81.0(4) . . . . ?
C11 C12 N13 C14 -161.1(3) . . . . ?
C12 N13 C14 C15 178.5(3) . . . . ?
N13 C14 C15 N16 -57.7(3) . . . . ?
C14 C15 N16 C17 167.1(3) . . . . ?
C14 C15 N16 C44 -68.1(3) . . . . ?
C15 N16 C17 C18 -70.1(3) . . . . ?
C44 N16 C17 C18 165.2(3) . . . . ?
N16 C17 C18 N19 -61.3(3) . . . . ?
C17 C18 N19 C20 171.8(3) . . . . ?
C18 N19 C20 C21 -178.5(3) . . . . ?
N19 C20 C21 C22 90.0(4) . . . . ?
N19 C20 C21 C24 -91.1(4) . . . . ?
C24 C21 C22 C23 0.1(5) . . . . ?
C20 C21 C22 C23 179.1(3) . . . . ?
C21 C22 C23 C26 0.1(5) . . . . ?
C22 C21 C24 C25 0.1(5) . . . . ?
C20 C21 C24 C25 -178.8(3) . . . . ?
C21 C24 C25 C26 -0.6(5) . . . . ?
C24 C25 C26 C23 0.9(5) . . . . ?
C24 C25 C26 C27 -178.1(3) . . . . ?
C22 C23 C26 C25 -0.6(5) . . . . ?
C22 C23 C26 C27 178.3(3) . . . . ?
C25 C26 C27 N28 94.5(4) . . . . ?
C23 C26 C27 N28 -84.4(4) . . . . ?
C26 C27 N28 C29 170.2(3) . . . . ?
C27 N28 C29 C30 174.6(3) . . . . ?
C2 N1 C30 C29 76.6(3) . . . . ?
C31 N1 C30 C29 -162.2(3) . . . . ?
N28 C29 C30 N1 64.7(3) . . . . ?
C2 N1 C31 C32 -159.1(2) . . . . ?
C30 N1 C31 C32 79.7(3) . . . . ?
N1 C31 C32 N33 72.3(3) . . . . ?
C31 C32 N33 C34 -179.0(3) . . . . ?
C32 N33 C34 C35 -175.4(3) . . . . ?
N33 C34 C35 C38 -171.6(3) . . . . ?
N33 C34 C35 C36 9.7(4) . . . . ?
C38 C35 C36 C37 -0.5(5) . . . . ?
C34 C35 C36 C37 178.3(3) . . . . ?
C35 C36 C37 C40 -0.5(5) . . . . ?
C36 C35 C38 C39 1.0(5) . . . . ?
C34 C35 C38 C39 -177.7(3) . . . . ?
C35 C38 C39 C40 -0.7(5) . . . . ?
C36 C37 C40 C39 0.9(5) . . . . ?
C36 C37 C40 C41 -178.8(3) . . . . ?
C38 C39 C40 C37 -0.3(5) . . . . ?
C38 C39 C40 C41 179.3(3) . . . . ?
C37 C40 C41 N42 -120.3(3) . . . . ?
C39 C40 C41 N42 60.1(4) . . . . ?
C40 C41 N42 C43 44.4(4) . . . . ?
C41 N42 C43 C44 169.7(3) . . . . ?
C15 N16 C44 C43 115.6(3) . . . . ?
C17 N16 C44 C43 -120.3(3) . . . . ?
N42 C43 C44 N16 179.0(2) . . . . ?
